data_4503724
loop_
_publ_author_name
'Chen, Xiao-Li'
'Zhang, Bo'
'Hu, Huai-Ming'
'Fu, Feng'
'Wu, Xing-Long'
'Qin, Ting'
'Yang, Meng-Lin'
'Xue, Gang-Lin'
'Wang, Ji-Wu'

_publ_section_title
;
 Three Novel Heterobimetallic Cd/Zn&#x2212;Na Coordination Polymers:
 Syntheses, Crystal Structure, and Luminescence
;
_journal_issue 10
_journal_name_full 'Crystal Growth &amp; Design'
_journal_page_first 3706
_journal_paper_doi 10.1021/cg8003257
_journal_volume 8
_journal_year 2008
_chemical_formula_sum 'C16 H8 Cd Na2 O10'
_chemical_formula_weight 518.60
_chemical_name_systematic
;

 ?

;
_space_group_IT_number 2
_symmetry_cell_setting triclinic
_symmetry_space_group_name_Hall '-P 1'
_symmetry_space_group_name_H-M 'P -1'
_atom_sites_solution_hydrogens geom
_atom_sites_solution_primary direct
_atom_sites_solution_secondary difmap
_audit_creation_method SHELXL-97
_cell_angle_alpha 77.4620(10)
_cell_angle_beta 76.5110(10)
_cell_angle_gamma 76.1100(10)
_cell_formula_units_Z 2
_cell_length_a 6.5567(4)
_cell_length_b 11.4439(8)
_cell_length_c 11.5993(8)
_cell_measurement_reflns_used 2233
_cell_measurement_temperature 296(2)
_cell_measurement_theta_max 27.68
_cell_measurement_theta_min 2.38
_cell_volume 809.54(9)
_computing_cell_refinement 'Bruker SMART'
_computing_data_collection 'Bruker SMART'
_computing_data_reduction 'Bruker SAINT'
_computing_molecular_graphics 'Bruker SHELXTL'
_computing_publication_material 'Bruker SHELXTL'
_computing_structure_refinement 'SHELXL-97 (Sheldrick, 1997)'
_computing_structure_solution 'SHELXS-97 (Sheldrick, 1990)'
_diffrn_ambient_temperature 296(2)
_diffrn_measured_fraction_theta_full 0.979
_diffrn_measured_fraction_theta_max 0.979
_diffrn_measurement_device_type 'CCD area detector'
_diffrn_measurement_method 'phi and omega scans'
_diffrn_radiation_monochromator graphite
_diffrn_radiation_source 'fine-focus sealed tube'
_diffrn_radiation_type MoK\a
_diffrn_radiation_wavelength 0.71073
_diffrn_reflns_av_R_equivalents 0.0133
_diffrn_reflns_av_sigmaI/netI 0.0266
_diffrn_reflns_limit_h_max 7
_diffrn_reflns_limit_h_min -7
_diffrn_reflns_limit_k_max 13
_diffrn_reflns_limit_k_min -11
_diffrn_reflns_limit_l_max 13
_diffrn_reflns_limit_l_min -13
_diffrn_reflns_number 4077
_diffrn_reflns_theta_full 25.03
_diffrn_reflns_theta_max 25.03
_diffrn_reflns_theta_min 1.83
_diffrn_standards_decay_% 0
_diffrn_standards_interval_count 0
_diffrn_standards_interval_time 0
_diffrn_standards_number 0
_exptl_absorpt_coefficient_mu 1.464
_exptl_absorpt_correction_T_max 0.856
_exptl_absorpt_correction_T_min 0.793
_exptl_absorpt_correction_type multi-scan
_exptl_absorpt_process_details sadabs
_exptl_crystal_colour colorless
_exptl_crystal_density_diffrn 2.128
_exptl_crystal_density_method 'not measured'
_exptl_crystal_description block
_exptl_crystal_F_000 508
_exptl_crystal_size_max 0.18
_exptl_crystal_size_mid 0.14
_exptl_crystal_size_min 0.10
_refine_diff_density_max 0.516
_refine_diff_density_min -0.658
_refine_diff_density_rms 0.084
_refine_ls_extinction_method none
_refine_ls_goodness_of_fit_ref 1.042
_refine_ls_hydrogen_treatment constr
_refine_ls_matrix_type full
_refine_ls_number_parameters 262
_refine_ls_number_reflns 2802
_refine_ls_number_restraints 3
_refine_ls_restrained_S_all 1.042
_refine_ls_R_factor_all 0.0274
_refine_ls_R_factor_gt 0.0240
_refine_ls_shift/su_max 0.001
_refine_ls_shift/su_mean 0.000
_refine_ls_structure_factor_coef Fsqd
_refine_ls_weighting_details 'calc w=1/[\s^2^(Fo^2^)+(0.0450P)^2^+0.0000P] where P=(Fo^2^+2Fc^2^)/3'
_refine_ls_weighting_scheme calc
_refine_ls_wR_factor_gt 0.0645
_refine_ls_wR_factor_ref 0.0655
_reflns_number_gt 2507
_reflns_number_total 2802
_reflns_threshold_expression >2sigma(I)
_cod_data_source_file cg8003257_si_002.cif
_cod_data_source_block xb1827m
_cod_depositor_comments
;
The following automatic conversions were performed:

'_symmetry_cell_setting' value 'Triclinic' changed to 'triclinic'
according to /home/saulius/struct/CIF-dictionaries/cif_core.dic
dictionary named 'cif_core.dic' version 2.4.1 from 2010-06-29.

Automatic conversion script
Id: cif_fix_values 1715 2011-07-08 13:25:40Z adriana 
;
_cod_original_sg_symbol_H-M P-1
_cod_database_code 4503724

loop_
_symmetry_equiv_pos_as_xyz
'x, y, z'
'-x, -y, -z'

loop_
_atom_site_label
_atom_site_type_symbol
_atom_site_fract_x
_atom_site_fract_y
_atom_site_fract_z
_atom_site_U_iso_or_equiv
_atom_site_adp_type
_atom_site_occupancy
_atom_site_symmetry_multiplicity
_atom_site_calc_flag
_atom_site_refinement_flags
Cd1 Cd 1.86062(3) -0.155574(17) 0.158396(17) 0.01871(9) Uani 1 1 d .
Na1 Na 0.4304(2) 0.84739(10) 0.02958(11) 0.0278(3) Uani 1 1 d .
Na2 Na 0.1148(2) 0.63681(11) -0.03741(11) 0.0339(3) Uani 1 1 d .
O1 O 1.6246(3) -0.0633(2) 0.30915(19) 0.0315(5) Uani 1 1 d .
O2 O 1.5264(3) -0.00414(18) 0.13306(18) 0.0232(5) Uani 1 1 d .
O3 O 1.1097(3) -0.03701(18) 0.11523(18) 0.0237(5) Uani 1 1 d .
O4 O 1.0833(4) 0.16215(18) 0.04534(18) 0.0289(5) Uani 1 1 d .
O5 O 0.7070(3) 0.24970(18) 0.48213(17) 0.0291(5) Uani 1 1 d .
O6 O 0.0192(3) 0.6958(2) 0.2906(2) 0.0340(5) Uani 1 1 d .
O7 O 0.2410(4) 0.6749(2) 0.11786(19) 0.0326(5) Uani 1 1 d .
O8 O 0.6306(3) 0.71787(18) 0.16668(19) 0.0264(5) Uani 1 1 d .
O9 O 0.8068(4) 0.5584(2) 0.0800(2) 0.0440(7) Uani 1 1 d .
O10 O 0.5076(5) 0.6939(3) -0.1164(2) 0.0574(8) Uani 1 1 d D
H10B H 0.5723 0.6359 -0.0745 0.069 Uiso 1 1 d RD
H10A H 0.5898 0.6958 -0.1822 0.069 Uiso 1 1 d RD
C1 C 1.4876(5) -0.0073(3) 0.2462(3) 0.0209(6) Uani 1 1 d .
C2 C 1.2756(4) 0.0578(2) 0.3059(2) 0.0194(6) Uani 1 1 d .
C3 C 1.2562(5) 0.0847(3) 0.4203(3) 0.0271(7) Uani 1 1 d .
H3 H 1.3729 0.0586 0.4588 0.032 Uiso 1 1 calc R
C4 C 1.0665(5) 0.1494(3) 0.4779(3) 0.0266(7) Uani 1 1 d .
H4 H 1.0561 0.1672 0.5538 0.032 Uiso 1 1 calc R
C5 C 0.8948(5) 0.1867(3) 0.4211(2) 0.0219(6) Uani 1 1 d .
C6 C 0.9069(5) 0.1590(2) 0.3088(2) 0.0208(6) Uani 1 1 d .
H6 H 0.7874 0.1827 0.2726 0.025 Uiso 1 1 calc R
C7 C 1.0982(4) 0.0954(2) 0.2503(2) 0.0177(6) Uani 1 1 d .
C8 C 1.0986(4) 0.0701(2) 0.1283(2) 0.0182(6) Uani 1 1 d .
C9 C 0.1886(5) 0.6455(3) 0.2303(3) 0.0232(7) Uani 1 1 d .
C10 C 0.3354(5) 0.5447(2) 0.2960(2) 0.0193(6) Uani 1 1 d .
C11 C 0.2456(5) 0.4659(3) 0.3926(3) 0.0254(7) Uani 1 1 d .
H11 H 0.0974 0.4796 0.4166 0.031 Uiso 1 1 calc R
C12 C 0.3685(5) 0.3677(3) 0.4547(3) 0.0264(7) Uani 1 1 d .
H12 H 0.3049 0.3165 0.5197 0.032 Uiso 1 1 calc R
C13 C 0.5885(5) 0.3478(3) 0.4174(2) 0.0216(6) Uani 1 1 d .
C14 C 0.6831(5) 0.4258(3) 0.3226(3) 0.0219(6) Uani 1 1 d .
H14 H 0.8314 0.4125 0.3002 0.026 Uiso 1 1 calc R
C15 C 0.5588(5) 0.5235(2) 0.2608(2) 0.0194(6) Uani 1 1 d .
C16 C 0.6739(5) 0.6068(3) 0.1613(3) 0.0226(6) Uani 1 1 d .

loop_
_atom_site_aniso_label
_atom_site_aniso_U_11
_atom_site_aniso_U_22
_atom_site_aniso_U_33
_atom_site_aniso_U_23
_atom_site_aniso_U_13
_atom_site_aniso_U_12
Cd1 0.01595(14) 0.01802(13) 0.02185(14) -0.00399(8) -0.00467(9) -0.00127(9)
Na1 0.0282(7) 0.0226(6) 0.0298(7) -0.0003(5) -0.0064(5) -0.0025(5)
Na2 0.0434(8) 0.0244(7) 0.0328(7) -0.0083(5) -0.0044(6) -0.0045(6)
O1 0.0231(12) 0.0414(13) 0.0287(12) -0.0130(10) -0.0130(10) 0.0105(10)
O2 0.0210(11) 0.0250(11) 0.0209(11) -0.0049(8) -0.0022(9) -0.0006(9)
O3 0.0202(11) 0.0210(11) 0.0327(12) -0.0098(9) -0.0047(9) -0.0051(9)
O4 0.0430(14) 0.0216(11) 0.0209(11) -0.0026(9) -0.0111(10) -0.0003(10)
O5 0.0280(13) 0.0280(12) 0.0180(10) -0.0010(9) 0.0003(9) 0.0124(9)
O6 0.0235(12) 0.0328(13) 0.0366(13) -0.0025(10) -0.0075(10) 0.0100(10)
O7 0.0312(13) 0.0390(13) 0.0276(13) 0.0038(10) -0.0125(10) -0.0088(10)
O8 0.0232(12) 0.0169(11) 0.0389(13) -0.0037(9) -0.0073(10) -0.0032(9)
O9 0.0503(16) 0.0247(12) 0.0449(15) -0.0090(10) 0.0210(12) -0.0111(11)
O10 0.065(2) 0.0603(18) 0.0439(16) -0.0147(14) -0.0056(14) -0.0056(15)
C1 0.0188(16) 0.0192(15) 0.0258(16) -0.0072(12) -0.0037(13) -0.0033(12)
C2 0.0162(15) 0.0183(14) 0.0223(15) -0.0038(12) -0.0051(12) 0.0010(12)
C3 0.0229(17) 0.0319(17) 0.0260(16) -0.0078(13) -0.0120(13) 0.0051(13)
C4 0.0307(18) 0.0279(17) 0.0192(15) -0.0066(12) -0.0074(13) 0.0029(14)
C5 0.0229(16) 0.0179(14) 0.0182(15) -0.0003(11) 0.0001(12) 0.0024(12)
C6 0.0170(15) 0.0205(15) 0.0221(15) -0.0009(12) -0.0064(12) 0.0018(12)
C7 0.0176(15) 0.0127(14) 0.0215(15) -0.0027(11) -0.0025(12) -0.0019(11)
C8 0.0117(14) 0.0191(15) 0.0239(15) -0.0043(12) -0.0040(12) -0.0020(11)
C9 0.0232(17) 0.0195(15) 0.0295(17) -0.0031(13) -0.0097(13) -0.0052(13)
C10 0.0178(15) 0.0187(14) 0.0206(15) -0.0056(11) -0.0052(12) 0.0016(12)
C11 0.0133(15) 0.0319(17) 0.0266(16) -0.0043(13) -0.0001(12) 0.0000(13)
C12 0.0218(17) 0.0277(17) 0.0221(16) 0.0015(13) 0.0013(13) -0.0013(13)
C13 0.0229(16) 0.0192(15) 0.0201(15) -0.0063(12) -0.0049(12) 0.0042(12)
C14 0.0139(15) 0.0231(16) 0.0268(16) -0.0071(12) -0.0024(12) 0.0009(12)
C15 0.0208(16) 0.0161(14) 0.0207(15) -0.0060(11) -0.0011(12) -0.0025(12)
C16 0.0184(16) 0.0198(16) 0.0292(16) -0.0036(12) -0.0039(13) -0.0042(12)

loop_
_atom_type_symbol
_atom_type_description
_atom_type_scat_dispersion_real
_atom_type_scat_dispersion_imag
_atom_type_scat_source
C C 0.0033 0.0016 'International Tables Vol C Tables 4.2.6.8 and 6.1.1.4'
H H 0.0000 0.0000 'International Tables Vol C Tables 4.2.6.8 and 6.1.1.4'
O O 0.0106 0.0060 'International Tables Vol C Tables 4.2.6.8 and 6.1.1.4'
Cd Cd -0.8075 1.2024 'International Tables Vol C Tables 4.2.6.8 and 6.1.1.4'
Na Na 0.0362 0.0249 'International Tables Vol C Tables 4.2.6.8 and 6.1.1.4'

loop_
_geom_angle_atom_site_label_1
_geom_angle_atom_site_label_2
_geom_angle_atom_site_label_3
_geom_angle
_geom_angle_site_symmetry_1
_geom_angle_site_symmetry_3
O6 Cd1 O3 96.81(8) 1_745 1_655
O6 Cd1 O8 87.09(8) 1_745 1_645
O3 Cd1 O8 169.54(7) 1_655 1_645
O6 Cd1 O1 92.78(8) 1_745 .
O3 Cd1 O1 98.94(8) 1_655 .
O8 Cd1 O1 90.53(8) 1_645 .
O6 Cd1 O4 123.33(7) 1_745 2_855
O3 Cd1 O4 88.47(8) 1_655 2_855
O8 Cd1 O4 81.30(8) 1_645 2_855
O1 Cd1 O4 142.15(7) . 2_855
O6 Cd1 O2 143.91(7) 1_745 .
O3 Cd1 O2 102.79(7) 1_655 .
O8 Cd1 O2 79.05(7) 1_645 .
O1 Cd1 O2 54.64(7) . .
O4 Cd1 O2 87.51(7) 2_855 .
O6 Cd1 Na1 128.94(7) 1_745 1_645
O3 Cd1 Na1 133.22(6) 1_655 1_645
O8 Cd1 Na1 41.86(6) 1_645 1_645
O1 Cd1 Na1 89.15(6) . 1_645
O4 Cd1 Na1 60.45(6) 2_855 1_645
O2 Cd1 Na1 46.99(5) . 1_645
O6 Cd1 Na2 81.90(6) 1_745 1_745
O3 Cd1 Na2 98.87(5) 1_655 1_745
O8 Cd1 Na2 72.00(6) 1_645 1_745
O1 Cd1 Na2 161.90(6) . 1_745
O4 Cd1 Na2 41.74(5) 2_855 1_745
O2 Cd1 Na2 123.69(5) . 1_745
Na1 Cd1 Na2 81.01(3) 1_645 1_745
O6 Cd1 Na1 79.23(6) 1_745 1_745
O3 Cd1 Na1 37.13(5) 1_655 1_745
O8 Cd1 Na1 135.46(5) 1_645 1_745
O1 Cd1 Na1 131.93(6) . 1_745
O4 Cd1 Na1 71.93(6) 2_855 1_745
O2 Cd1 Na1 132.72(5) . 1_745
Na1 Cd1 Na1 132.30(4) 1_645 1_745
Na2 Cd1 Na1 64.24(3) 1_745 1_745
O2 Na1 O3 90.81(8) 2_765 1_465
O2 Na1 O8 138.61(9) 2_765 .
O3 Na1 O8 115.17(9) 1_465 .
O2 Na1 O7 144.02(9) 2_765 .
O3 Na1 O7 83.08(8) 1_465 .
O8 Na1 O7 74.18(8) . .
O2 Na1 O2 81.01(8) 2_765 1_465
O3 Na1 O2 73.05(7) 1_465 1_465
O8 Na1 O2 77.09(8) . 1_465
O7 Na1 O2 129.70(8) . 1_465
O2 Na1 O10 89.91(9) 2_765 .
O3 Na1 O10 130.93(10) 1_465 .
O8 Na1 O10 95.22(9) . .
O7 Na1 O10 68.69(9) . .
O2 Na1 O10 154.78(10) 1_465 .
O2 Na1 Cd1 100.10(7) 2_765 1_465
O3 Na1 Cd1 113.57(6) 1_465 1_465
O8 Na1 Cd1 41.09(5) . 1_465
O7 Na1 Cd1 114.88(6) . 1_465
O2 Na1 Cd1 45.44(5) 1_465 1_465
O10 Na1 Cd1 114.54(8) . 1_465
O2 Na1 Cd1 112.02(7) 2_765 1_365
O3 Na1 Cd1 36.03(5) 1_465 1_365
O8 Na1 Cd1 107.39(6) . 1_365
O7 Na1 Cd1 48.86(6) . 1_365
O2 Na1 Cd1 104.98(6) 1_465 1_365
O10 Na1 Cd1 100.24(8) . 1_365
Cd1 Na1 Cd1 132.30(4) 1_465 1_365
O2 Na1 Na1 42.77(6) 2_765 2_675
O3 Na1 Na1 78.95(6) 1_465 2_675
O8 Na1 Na1 108.46(8) . 2_675
O7 Na1 Na1 161.14(8) . 2_675
O2 Na1 Na1 38.25(5) 1_465 2_675
O10 Na1 Na1 128.38(8) . 2_675
Cd1 Na1 Na1 68.14(4) 1_465 2_675
Cd1 Na1 Na1 114.37(5) 1_365 2_675
O9 Na2 O7 119.60(11) 2_665 .
O9 Na2 O4 153.54(12) 2_665 2_665
O7 Na2 O4 85.66(9) . 2_665
O9 Na2 O9 78.57(9) 2_665 1_455
O7 Na2 O9 98.35(10) . 1_455
O4 Na2 O9 90.74(9) 2_665 1_455
O9 Na2 O10 99.36(10) 2_665 .
O7 Na2 O10 69.03(9) . .
O4 Na2 O10 97.11(9) 2_665 .
O9 Na2 O10 164.43(11) 1_455 .
O9 Na2 Cd1 150.08(7) 2_665 1_365
O7 Na2 Cd1 52.44(6) . 1_365
O4 Na2 Cd1 41.12(5) 2_665 1_365
O9 Na2 Cd1 74.91(6) 1_455 1_365
O10 Na2 Cd1 102.44(7) . 1_365
O9 Na2 Na2 40.31(6) 2_665 2_565
O7 Na2 Na2 114.07(8) . 2_565
O4 Na2 Na2 125.04(9) 2_665 2_565
O9 Na2 Na2 38.26(6) 1_455 2_565
O10 Na2 Na2 137.61(9) . 2_565
Cd1 Na2 Na2 112.07(5) 1_365 2_565
C1 O1 Cd1 95.90(17) . .
C1 O2 Na1 132.69(18) . 2_765
C1 O2 Cd1 87.53(17) . .
Na1 O2 Cd1 113.98(8) 2_765 .
C1 O2 Na1 124.69(18) . 1_645
Na1 O2 Na1 98.99(8) 2_765 1_645
Cd1 O2 Na1 87.57(7) . 1_645
C8 O3 Cd1 132.13(18) . 1_455
C8 O3 Na1 121.02(18) . 1_645
Cd1 O3 Na1 106.84(8) 1_455 1_645
C8 O4 Cd1 125.39(18) . 2_855
C8 O4 Na2 133.66(18) . 2_665
Cd1 O4 Na2 97.14(8) 2_855 2_665
C13 O5 C5 118.3(2) . .
C9 O6 Cd1 105.61(19) . 1_365
C9 O7 Na2 131.2(2) . .
C9 O7 Na1 120.6(2) . .
Na2 O7 Na1 105.80(9) . .
C16 O8 Cd1 128.58(19) . 1_465
C16 O8 Na1 117.0(2) . .
Cd1 O8 Na1 97.05(8) 1_465 .
C16 O9 Na2 131.7(2) . 2_665
C16 O9 Na2 124.9(2) . 1_655
Na2 O9 Na2 101.43(9) 2_665 1_655
Na1 O10 Na2 92.58(9) . .
Na1 O10 H10B 96.6 . .
Na2 O10 H10B 97.1 . .
Na1 O10 H10A 127.0 . .
Na2 O10 H10A 132.6 . .
H10B O10 H10A 102.1 . .
O1 C1 O2 121.2(3) . .
O1 C1 C2 119.1(3) . .
O2 C1 C2 119.6(3) . .
C7 C2 C3 118.7(3) . .
C7 C2 C1 122.4(2) . .
C3 C2 C1 118.8(3) . .
C4 C3 C2 121.4(3) . .
C4 C3 H3 119.3 . .
C2 C3 H3 119.3 . .
C5 C4 C3 118.9(3) . .
C5 C4 H4 120.5 . .
C3 C4 H4 120.5 . .
C4 C5 C6 121.1(3) . .
C4 C5 O5 117.3(3) . .
C6 C5 O5 121.5(3) . .
C5 C6 C7 119.9(3) . .
C5 C6 H6 120.0 . .
C7 C6 H6 120.0 . .
C6 C7 C2 119.8(3) . .
C6 C7 C8 116.6(2) . .
C2 C7 C8 123.6(2) . .
O3 C8 O4 124.6(3) . .
O3 C8 C7 119.5(2) . .
O4 C8 C7 115.9(2) . .
O6 C9 O7 123.2(3) . .
O6 C9 C10 117.9(3) . .
O7 C9 C10 119.0(3) . .
C11 C10 C15 118.4(3) . .
C11 C10 C9 118.6(3) . .
C15 C10 C9 122.9(3) . .
C12 C11 C10 122.3(3) . .
C12 C11 H11 118.8 . .
C10 C11 H11 118.8 . .
C13 C12 C11 118.2(3) . .
C13 C12 H12 120.9 . .
C11 C12 H12 120.9 . .
C12 C13 O5 116.9(3) . .
C12 C13 C14 120.8(3) . .
O5 C13 C14 122.3(3) . .
C15 C14 C13 120.5(3) . .
C15 C14 H14 119.7 . .
C13 C14 H14 119.7 . .
C14 C15 C10 119.7(3) . .
C14 C15 C16 117.4(3) . .
C10 C15 C16 122.9(3) . .
O8 C16 O9 125.2(3) . .
O8 C16 C15 117.7(3) . .
O9 C16 C15 117.1(3) . .

loop_
_geom_bond_atom_site_label_1
_geom_bond_atom_site_label_2
_geom_bond_distance
_geom_bond_site_symmetry_2
Cd1 O6 2.256(2) 1_745
Cd1 O3 2.269(2) 1_655
Cd1 O8 2.303(2) 1_645
Cd1 O1 2.307(2) .
Cd1 O4 2.320(2) 2_855
Cd1 O2 2.479(2) .
Cd1 Na1 3.4769(13) 1_645
Cd1 Na2 3.5010(12) 1_745
Cd1 Na1 3.6913(12) 1_745
Na1 O2 2.320(2) 2_765
Na1 O3 2.328(2) 1_465
Na1 O8 2.338(2) .
Na1 O7 2.489(2) .
Na1 O2 2.545(2) 1_465
Na1 O10 2.583(3) .
Na1 Cd1 3.4769(13) 1_465
Na1 Cd1 3.6913(13) 1_365
Na1 Na1 3.702(2) 2_675
Na2 O9 2.304(3) 2_665
Na2 O7 2.308(3) .
Na2 O4 2.349(2) 2_665
Na2 O9 2.407(3) 1_455
Na2 O10 2.710(3) .
Na2 Cd1 3.5010(12) 1_365
Na2 Na2 3.647(3) 2_565
O1 C1 1.256(4) .
O2 C1 1.272(4) .
O2 Na1 2.320(2) 2_765
O2 Na1 2.545(2) 1_645
O3 C8 1.250(3) .
O3 Cd1 2.269(2) 1_455
O3 Na1 2.328(2) 1_645
O4 C8 1.265(3) .
O4 Cd1 2.320(2) 2_855
O4 Na2 2.349(2) 2_665
O5 C13 1.384(3) .
O5 C5 1.388(3) .
O6 C9 1.249(4) .
O6 Cd1 2.256(2) 1_365
O7 C9 1.260(4) .
O8 C16 1.246(3) .
O8 Cd1 2.303(2) 1_465
O9 C16 1.252(4) .
O9 Na2 2.304(3) 2_665
O9 Na2 2.407(3) 1_655
O10 H10B 0.8228 .
O10 H10A 0.8247 .
C1 C2 1.499(4) .
C2 C7 1.394(4) .
C2 C3 1.397(4) .
C3 C4 1.388(4) .
C3 H3 0.9300 .
C4 C5 1.370(4) .
C4 H4 0.9300 .
C5 C6 1.387(4) .
C6 C7 1.394(4) .
C6 H6 0.9300 .
C7 C8 1.504(4) .
C9 C10 1.506(4) .
C10 C11 1.387(4) .
C10 C15 1.402(4) .
C11 C12 1.384(4) .
C11 H11 0.9300 .
C12 C13 1.383(4) .
C12 H12 0.9300 .
C13 C14 1.384(4) .
C14 C15 1.383(4) .
C14 H14 0.9300 .
C15 C16 1.507(4) .

loop_
_geom_torsion_atom_site_label_1
_geom_torsion_atom_site_label_2
_geom_torsion_atom_site_label_3
_geom_torsion_atom_site_label_4
_geom_torsion
_geom_torsion_site_symmetry_1
_geom_torsion_site_symmetry_4
O6 Cd1 O1 C1 -158.50(19) 1_745 .
O3 Cd1 O1 C1 104.16(19) 1_655 .
O8 Cd1 O1 C1 -71.39(19) 1_645 .
O4 Cd1 O1 C1 5.0(3) 2_855 .
O2 Cd1 O1 C1 4.76(17) . .
Na1 Cd1 O1 C1 -29.55(18) 1_645 .
Na2 Cd1 O1 C1 -86.3(3) 1_745 .
Na1 Cd1 O1 C1 123.50(17) 1_745 .
O6 Cd1 O2 C1 24.5(2) 1_745 .
O3 Cd1 O2 C1 -96.65(17) 1_655 .
O8 Cd1 O2 C1 93.87(17) 1_645 .
O1 Cd1 O2 C1 -4.68(16) . .
O4 Cd1 O2 C1 175.49(17) 2_855 .
Na1 Cd1 O2 C1 124.89(18) 1_645 .
Na2 Cd1 O2 C1 153.39(15) 1_745 .
Na1 Cd1 O2 C1 -122.07(15) 1_745 .
O6 Cd1 O2 Na1 160.90(12) 1_745 2_765
O3 Cd1 O2 Na1 39.71(11) 1_655 2_765
O8 Cd1 O2 Na1 -129.78(10) 1_645 2_765
O1 Cd1 O2 Na1 131.67(13) . 2_765
O4 Cd1 O2 Na1 -48.16(10) 2_855 2_765
Na1 Cd1 O2 Na1 -98.76(10) 1_645 2_765
Na2 Cd1 O2 Na1 -70.25(10) 1_745 2_765
Na1 Cd1 O2 Na1 14.28(13) 1_745 2_765
O6 Cd1 O2 Na1 -100.34(13) 1_745 1_645
O3 Cd1 O2 Na1 138.47(7) 1_655 1_645
O8 Cd1 O2 Na1 -31.02(7) 1_645 1_645
O1 Cd1 O2 Na1 -129.57(10) . 1_645
O4 Cd1 O2 Na1 50.60(7) 2_855 1_645
Na2 Cd1 O2 Na1 28.51(8) 1_745 1_645
Na1 Cd1 O2 Na1 113.04(7) 1_745 1_645
O9 Na2 O7 C9 -71.1(3) 2_665 .
O4 Na2 O7 C9 100.6(3) 2_665 .
O9 Na2 O7 C9 10.5(3) 1_455 .
O10 Na2 O7 C9 -160.1(3) . .
Cd1 Na2 O7 C9 74.1(3) 1_365 .
Na2 Na2 O7 C9 -26.0(3) 2_565 .
O9 Na2 O7 Na1 127.17(10) 2_665 .
O4 Na2 O7 Na1 -61.16(10) 2_665 .
O9 Na2 O7 Na1 -151.28(9) 1_455 .
O10 Na2 O7 Na1 38.17(9) . .
Cd1 Na2 O7 Na1 -87.69(9) 1_365 .
Na2 Na2 O7 Na1 172.20(7) 2_565 .
O2 Na1 O7 C9 -147.4(2) 2_765 .
O3 Na1 O7 C9 -65.6(2) 1_465 .
O8 Na1 O7 C9 53.1(2) . .
O2 Na1 O7 C9 -4.4(3) 1_465 .
O10 Na1 O7 C9 155.3(2) . .
Cd1 Na1 O7 C9 47.2(2) 1_465 .
Cd1 Na1 O7 C9 -78.2(2) 1_365 .
Na1 Na1 O7 C9 -47.8(4) 2_675 .
O2 Na1 O7 Na2 16.78(19) 2_765 .
O3 Na1 O7 Na2 98.57(10) 1_465 .
O8 Na1 O7 Na2 -142.77(11) . .
O2 Na1 O7 Na2 159.72(9) 1_465 .
O10 Na1 O7 Na2 -40.53(10) . .
Cd1 Na1 O7 Na2 -148.62(7) 1_465 .
Cd1 Na1 O7 Na2 85.93(9) 1_365 .
Na1 Na1 O7 Na2 116.4(2) 2_675 .
O2 Na1 O8 C16 -114.0(2) 2_765 .
O3 Na1 O8 C16 122.1(2) 1_465 .
O7 Na1 O8 C16 47.9(2) . .
O2 Na1 O8 C16 -173.9(2) 1_465 .
O10 Na1 O8 C16 -18.2(2) . .
Cd1 Na1 O8 C16 -140.2(2) 1_465 .
Cd1 Na1 O8 C16 84.2(2) 1_365 .
Na1 Na1 O8 C16 -151.7(2) 2_675 .
O2 Na1 O8 Cd1 26.18(16) 2_765 1_465
O3 Na1 O8 Cd1 -97.66(9) 1_465 1_465
O7 Na1 O8 Cd1 -171.91(9) . 1_465
O2 Na1 O8 Cd1 -33.65(7) 1_465 1_465
O10 Na1 O8 Cd1 121.99(9) . 1_465
Cd1 Na1 O8 Cd1 -135.55(6) 1_365 1_465
Na1 Na1 O8 Cd1 -11.47(9) 2_675 1_465
O2 Na1 O10 Na2 -118.16(9) 2_765 .
O3 Na1 O10 Na2 -27.17(15) 1_465 .
O8 Na1 O10 Na2 102.97(9) . .
O7 Na1 O10 Na2 32.21(8) . .
O2 Na1 O10 Na2 173.55(17) 1_465 .
Cd1 Na1 O10 Na2 140.76(6) 1_465 .
Cd1 Na1 O10 Na2 -5.78(8) 1_365 .
Na1 Na1 O10 Na2 -138.48(9) 2_675 .
O9 Na2 O10 Na1 -153.22(10) 2_665 .
O7 Na2 O10 Na1 -34.99(8) . .
O4 Na2 O10 Na1 47.57(10) 2_665 .
O9 Na2 O10 Na1 -72.2(4) 1_455 .
Cd1 Na2 O10 Na1 6.15(9) 1_365 .
Na2 Na2 O10 Na1 -138.18(10) 2_565 .
Cd1 O1 C1 O2 -8.9(3) . .
Cd1 O1 C1 C2 171.6(2) . .
Na1 O2 C1 O1 -112.7(3) 2_765 .
Cd1 O2 C1 O1 8.2(3) . .
Na1 O2 C1 O1 93.6(3) 1_645 .
Na1 O2 C1 C2 66.8(4) 2_765 .
Cd1 O2 C1 C2 -172.3(2) . .
Na1 O2 C1 C2 -87.0(3) 1_645 .
O1 C1 C2 C7 -163.6(3) . .
O2 C1 C2 C7 16.9(4) . .
O1 C1 C2 C3 18.2(4) . .
O2 C1 C2 C3 -161.3(3) . .
C7 C2 C3 C4 -1.2(5) . .
C1 C2 C3 C4 177.2(3) . .
C2 C3 C4 C5 0.5(5) . .
C3 C4 C5 C6 1.1(5) . .
C3 C4 C5 O5 179.1(3) . .
C13 O5 C5 C4 140.2(3) . .
C13 O5 C5 C6 -41.8(4) . .
C4 C5 C6 C7 -2.0(4) . .
O5 C5 C6 C7 -180.0(3) . .
C5 C6 C7 C2 1.3(4) . .
C5 C6 C7 C8 -179.4(2) . .
C3 C2 C7 C6 0.2(4) . .
C1 C2 C7 C6 -178.0(3) . .
C3 C2 C7 C8 -179.0(3) . .
C1 C2 C7 C8 2.8(4) . .
Cd1 O3 C8 O4 -99.3(3) 1_455 .
Na1 O3 C8 O4 79.6(3) 1_645 .
Cd1 O3 C8 C7 79.3(3) 1_455 .
Na1 O3 C8 C7 -101.8(3) 1_645 .
Cd1 O4 C8 O3 -13.0(4) 2_855 .
Na2 O4 C8 O3 139.7(2) 2_665 .
Cd1 O4 C8 C7 168.35(18) 2_855 .
Na2 O4 C8 C7 -39.0(4) 2_665 .
C6 C7 C8 O3 -110.2(3) . .
C2 C7 C8 O3 69.1(4) . .
C6 C7 C8 O4 68.6(3) . .
C2 C7 C8 O4 -112.2(3) . .
Cd1 O6 C9 O7 -2.9(4) 1_365 .
Cd1 O6 C9 C10 177.4(2) 1_365 .
Na2 O7 C9 O6 -74.4(4) . .
Na1 O7 C9 O6 85.1(3) . .
Na2 O7 C9 C10 105.3(3) . .
Na1 O7 C9 C10 -95.2(3) . .
O6 C9 C10 C11 36.3(4) . .
O7 C9 C10 C11 -143.4(3) . .
O6 C9 C10 C15 -146.5(3) . .
O7 C9 C10 C15 33.8(4) . .
C15 C10 C11 C12 -0.2(5) . .
C9 C10 C11 C12 177.1(3) . .
C10 C11 C12 C13 -0.6(5) . .
C11 C12 C13 O5 179.3(3) . .
C11 C12 C13 C14 1.6(5) . .
C5 O5 C13 C12 146.6(3) . .
C5 O5 C13 C14 -35.8(4) . .
C12 C13 C14 C15 -1.9(4) . .
O5 C13 C14 C15 -179.4(3) . .
C13 C14 C15 C10 1.1(4) . .
C13 C14 C15 C16 178.0(3) . .
C11 C10 C15 C14 0.0(4) . .
C9 C10 C15 C14 -177.3(3) . .
C11 C10 C15 C16 -176.8(3) . .
C9 C10 C15 C16 6.0(4) . .
Cd1 O8 C16 O9 -53.1(4) 1_465 .
Na1 O8 C16 O9 72.5(4) . .
Cd1 O8 C16 C15 126.4(2) 1_465 .
Na1 O8 C16 C15 -108.0(3) . .
Na2 O9 C16 O8 -171.5(2) 2_665 .
Na2 O9 C16 O8 27.5(5) 1_655 .
Na2 O9 C16 C15 9.0(5) 2_665 .
Na2 O9 C16 C15 -152.0(2) 1_655 .
C14 C15 C16 O8 -124.5(3) . .
C10 C15 C16 O8 52.4(4) . .
C14 C15 C16 O9 55.1(4) . .
C10 C15 C16 O9 -128.1(3) . .
